data_2227492
loop_
_publ_author_name
'Carvalho, Samir A.'
'da Silva, Edson F.'
'Fraga, Carlos A. M.'
'Wardell, Solange M. S. V.'
'Wardell, James L.'
'Tiekink, Edward R. T.'

_publ_section_title
;
 (2<i>E</i>)-<i>N</i>'-[(<i>E</i>)-4-Chlorobenzylidene]-3-phenylprop-2-enohydrazide
 monohydrate
;
_journal_coeditor_code HB5594
_journal_issue 9
_journal_name_full 'Acta Crystallographica Section E'
_journal_page_first o2410
_journal_page_last o2411
_journal_paper_doi 10.1107/S160053681003388X
_journal_volume 66
_journal_year 2010
_chemical_formula_iupac 'C16 H13 Cl N2 O, H2 O'
_chemical_formula_moiety 'C16 H13 Cl N2 O, H2 O'
_chemical_formula_sum 'C16 H15 Cl N2 O2'
_chemical_formula_weight 302.75
_chemical_name_systematic
;
(2<i>E</i>)-<i>N</i>'-[(<i>E</i>)-4-Chlorobenzylidene]-
3-phenylprop-2-enohydrazide monohydrate
;
_space_group_IT_number 14
_symmetry_cell_setting monoclinic
_symmetry_space_group_name_Hall '-P 2ybc'
_symmetry_space_group_name_H-M 'P 1 21/c 1'
_atom_sites_solution_hydrogens geom
_atom_sites_solution_primary direct
_atom_sites_solution_secondary difmap
_audit_creation_method SHELXL-97
_cell_angle_alpha 90
_cell_angle_beta 95.674(3)
_cell_angle_gamma 90
_cell_formula_units_Z 4
_cell_length_a 34.078(3)
_cell_length_b 5.9824(6)
_cell_length_c 7.2912(6)
_cell_measurement_reflns_used 19841
_cell_measurement_temperature 120(2)
_cell_measurement_theta_max 27.5
_cell_measurement_theta_min 2.9
_cell_volume 1479.2(2)
_computing_cell_refinement 'DENZO (Otwinowski & Minor, 1997) and COLLECT (Hooft, 1998)'
_computing_data_collection 'COLLECT (Hooft, 1998)'
_computing_data_reduction 'DENZO (Otwinowski & Minor, 1997) and COLLECT (Hooft, 1998)'
_computing_molecular_graphics 'ORTEP-3 (Farrugia, 1997) and DIAMOND (Brandenburg, 2006)'
_computing_publication_material 'publCIF (Westrip, 2010)'
_computing_structure_refinement 'SHELXL97 (Sheldrick, 2008)'
_computing_structure_solution 'SHELXS97 (Sheldrick, 2008)'
_diffrn_ambient_temperature 120(2)
_diffrn_detector_area_resol_mean 9.091
_diffrn_measured_fraction_theta_full 0.987
_diffrn_measured_fraction_theta_max 0.987
_diffrn_measurement_device_type 'Nonius KappaCCD'
_diffrn_measurement_method '\f and \w scans'
_diffrn_radiation_monochromator '10 cm confocal mirrors'
_diffrn_radiation_source 'Enraf Nonius FR591 rotating anode'
_diffrn_radiation_type MoK\a
_diffrn_radiation_wavelength 0.71073
_diffrn_reflns_av_R_equivalents 0.066
_diffrn_reflns_av_sigmaI/netI 0.068
_diffrn_reflns_limit_h_max 39
_diffrn_reflns_limit_h_min -40
_diffrn_reflns_limit_k_max 7
_diffrn_reflns_limit_k_min -7
_diffrn_reflns_limit_l_max 8
_diffrn_reflns_limit_l_min -8
_diffrn_reflns_number 8532
_diffrn_reflns_theta_full 25.0
_diffrn_reflns_theta_max 25.0
_diffrn_reflns_theta_min 3.0
_diffrn_standards_decay_% 0
_diffrn_standards_number 0
_exptl_absorpt_coefficient_mu 0.264
_exptl_absorpt_correction_T_max 1.000
_exptl_absorpt_correction_T_min 0.492
_exptl_absorpt_correction_type multi-scan
_exptl_absorpt_process_details '(SADABS; Sheldrick, 2007)'
_exptl_crystal_colour colourless
_exptl_crystal_density_diffrn 1.359
_exptl_crystal_density_method 'not measured'
_exptl_crystal_description block
_exptl_crystal_F_000 632
_exptl_crystal_size_max 0.10
_exptl_crystal_size_mid 0.08
_exptl_crystal_size_min 0.03
_refine_diff_density_max 0.36
_refine_diff_density_min -0.37
_refine_ls_extinction_method none
_refine_ls_goodness_of_fit_ref 1.05
_refine_ls_hydrogen_treatment mixed
_refine_ls_matrix_type full
_refine_ls_number_parameters 199
_refine_ls_number_reflns 2572
_refine_ls_number_restraints 4
_refine_ls_restrained_S_all 1.05
_refine_ls_R_factor_all 0.112
_refine_ls_R_factor_gt 0.084
_refine_ls_shift/su_max 0.001
_refine_ls_shift/su_max_lt 0.001
_refine_ls_shift/su_mean 0.000
_refine_ls_structure_factor_coef Fsqd
_refine_ls_weighting_details 'calc w=1/[\s^2^(Fo^2^)+(0.0421P)^2^+8.0472P] where P=(Fo^2^+2Fc^2^)/3'
_refine_ls_weighting_scheme calc
_refine_ls_wR_factor_gt 0.175
_refine_ls_wR_factor_ref 0.196
_reflns_number_gt 2016
_reflns_number_total 2572
_reflns_threshold_expression I>2\s(I)
_cod_data_source_file hb5594.cif
_cod_data_source_block I
_cod_original_sg_symbol_H-M 'P 21/c'
_cod_database_code 2227492
_cod_database_fobs_code 2227492

loop_
_symmetry_equiv_pos_as_xyz
'x, y, z'
'-x, y+1/2, -z+1/2'
'-x, -y, -z'
'x, -y-1/2, z-1/2'

loop_
_atom_site_type_symbol
_atom_site_label
_atom_site_fract_x
_atom_site_fract_y
_atom_site_fract_z
_atom_site_U_iso_or_equiv
_atom_site_adp_type
_atom_site_calc_flag
_atom_site_refinement_flags
_atom_site_occupancy
_atom_site_disorder_assembly
_atom_site_disorder_group
Cl Cl 0.02800(3) -0.2977(2) 0.18849(16) 0.0315(4) Uani d . 1 . .
O O1 0.28173(10) -0.0171(6) 0.2229(5) 0.0330(9) Uani d . 1 . .
N N1 0.20834(11) 0.1523(7) 0.1857(5) 0.0280(10) Uani d . 1 . .
N N2 0.24086(12) 0.2830(8) 0.1657(6) 0.0299(10) Uani d D 1 . .
H H2N 0.2398(16) 0.420(3) 0.129(7) 0.036 Uiso d D 1 . .
C C1 0.07011(13) -0.1339(9) 0.1827(6) 0.0240(11) Uani d . 1 . .
C C2 0.10625(13) -0.2220(9) 0.2528(6) 0.0238(10) Uani d . 1 . .
H H2 0.1074 -0.3662 0.3077 0.029 Uiso calc R 1 . .
C C3 0.14047(13) -0.1007(8) 0.2430(6) 0.0235(11) Uani d . 1 . .
H H3 0.1652 -0.1615 0.2906 0.028 Uiso calc R 1 . .
C C4 0.13869(13) 0.1134(8) 0.1623(6) 0.0221(10) Uani d . 1 . .
C C5 0.10192(13) 0.2008(9) 0.0959(6) 0.0239(10) Uani d . 1 . .
H H5 0.1004 0.3458 0.0425 0.029 Uiso calc R 1 . .
C C6 0.06758(13) 0.0787(9) 0.1071(6) 0.0267(11) Uani d . 1 . .
H H6 0.0427 0.1401 0.0635 0.032 Uiso calc R 1 . .
C C7 0.17447(14) 0.2426(9) 0.1444(6) 0.0260(11) Uani d . 1 . .
H H7 0.1727 0.3929 0.1023 0.031 Uiso calc R 1 . .
C C8 0.27682(14) 0.1859(9) 0.1837(6) 0.0282(11) Uani d . 1 . .
C C9 0.30969(14) 0.3385(9) 0.1550(6) 0.0290(11) Uani d . 1 . .
H H9 0.3046 0.4928 0.1329 0.035 Uiso calc R 1 . .
C C10 0.34638(14) 0.2621(10) 0.1598(6) 0.0296(12) Uani d . 1 . .
H H10 0.3503 0.1079 0.1869 0.036 Uiso calc R 1 . .
C C11 0.38178(14) 0.3936(9) 0.1270(6) 0.0295(12) Uani d . 1 . .
C C12 0.41917(14) 0.3067(10) 0.1809(7) 0.0339(12) Uani d . 1 . .
H H12 0.4215 0.1632 0.2367 0.041 Uiso calc R 1 . .
C C13 0.45299(15) 0.4277(11) 0.1540(7) 0.0388(14) Uani d . 1 . .
H H13 0.4783 0.3688 0.1935 0.047 Uiso calc R 1 . .
C C14 0.44946(15) 0.6344(11) 0.0691(7) 0.0372(14) Uani d . 1 . .
H H14 0.4725 0.7163 0.0482 0.045 Uiso calc R 1 . .
C C15 0.41234(15) 0.7235(10) 0.0140(7) 0.0342(13) Uani d . 1 . .
H H15 0.4102 0.8662 -0.0433 0.041 Uiso calc R 1 . .
C C16 0.37871(14) 0.6055(9) 0.0424(6) 0.0305(12) Uani d . 1 . .
H H16 0.3535 0.6670 0.0049 0.037 Uiso calc R 1 . .
O O1W 0.23087(11) 0.6983(6) -0.0131(5) 0.0349(9) Uani d D 1 . .
H H1W 0.2424(14) 0.797(8) 0.055(6) 0.052 Uiso d D 1 . .
H H2W 0.2444(13) 0.668(9) -0.101(5) 0.052 Uiso d D 1 . .

loop_
_atom_site_aniso_label
_atom_site_aniso_U_11
_atom_site_aniso_U_22
_atom_site_aniso_U_33
_atom_site_aniso_U_12
_atom_site_aniso_U_13
_atom_site_aniso_U_23
Cl 0.0216(6) 0.0401(8) 0.0329(6) -0.0052(6) 0.0028(5) 0.0042(6)
O1 0.0311(19) 0.031(2) 0.037(2) -0.0030(17) 0.0035(15) 0.0053(17)
N1 0.025(2) 0.036(3) 0.023(2) -0.0076(19) 0.0022(16) 0.0007(19)
N2 0.025(2) 0.033(3) 0.032(2) -0.006(2) 0.0062(17) 0.002(2)
C1 0.019(2) 0.033(3) 0.021(2) -0.004(2) 0.0050(18) 0.001(2)
C2 0.025(2) 0.030(3) 0.016(2) -0.002(2) 0.0004(18) -0.001(2)
C3 0.022(2) 0.024(3) 0.024(2) 0.002(2) 0.0024(19) -0.004(2)
C4 0.022(2) 0.026(3) 0.019(2) 0.000(2) 0.0047(18) 0.001(2)
C5 0.028(2) 0.024(3) 0.020(2) 0.003(2) 0.0014(18) -0.004(2)
C6 0.021(2) 0.032(3) 0.028(3) 0.005(2) 0.0063(19) -0.001(2)
C7 0.027(3) 0.025(3) 0.027(2) -0.001(2) 0.006(2) 0.001(2)
C8 0.028(3) 0.034(3) 0.022(2) -0.005(2) 0.0005(19) -0.004(2)
C9 0.027(3) 0.030(3) 0.029(2) -0.008(2) 0.003(2) 0.002(2)
C10 0.029(3) 0.040(3) 0.019(2) 0.000(2) -0.0007(19) 0.001(2)
C11 0.022(2) 0.041(3) 0.025(2) 0.001(2) 0.0002(19) -0.001(2)
C12 0.030(3) 0.043(3) 0.029(3) -0.004(3) 0.004(2) 0.000(3)
C13 0.027(3) 0.062(4) 0.027(3) 0.003(3) 0.001(2) -0.006(3)
C14 0.027(3) 0.059(4) 0.027(3) -0.012(3) 0.006(2) -0.002(3)
C15 0.038(3) 0.039(3) 0.027(3) -0.008(3) 0.008(2) -0.004(2)
C16 0.025(3) 0.043(3) 0.022(2) -0.005(2) -0.0036(19) 0.000(2)
O1W 0.040(2) 0.031(2) 0.034(2) -0.0018(18) 0.0060(16) -0.0059(17)

loop_
_atom_type_symbol
_atom_type_description
_atom_type_scat_dispersion_real
_atom_type_scat_dispersion_imag
_atom_type_scat_source
C C 0.0033 0.0016 'International Tables Vol C Tables 4.2.6.8 and 6.1.1.4'
H H 0.0000 0.0000 'International Tables Vol C Tables 4.2.6.8 and 6.1.1.4'
Cl Cl 0.1484 0.1585 'International Tables Vol C Tables 4.2.6.8 and 6.1.1.4'
N N 0.0061 0.0033 'International Tables Vol C Tables 4.2.6.8 and 6.1.1.4'
O O 0.0106 0.0060 'International Tables Vol C Tables 4.2.6.8 and 6.1.1.4'

loop_
_geom_angle_atom_site_label_1
_geom_angle_atom_site_label_2
_geom_angle_atom_site_label_3
_geom_angle_site_symmetry_1
_geom_angle_site_symmetry_3
_geom_angle
_geom_angle_publ_flag
C7 N1 N2 . . 116.8(4) ?
C8 N2 N1 . . 118.5(4) ?
C8 N2 H2N . . 117(4) ?
N1 N2 H2N . . 124(4) ?
C6 C1 C2 . . 120.8(4) ?
C6 C1 Cl . . 120.5(4) ?
C2 C1 Cl . . 118.7(4) ?
C3 C2 C1 . . 120.2(5) ?
C3 C2 H2 . . 119.9 ?
C1 C2 H2 . . 119.9 ?
C2 C3 C4 . . 119.8(4) ?
C2 C3 H3 . . 120.1 ?
C4 C3 H3 . . 120.1 ?
C5 C4 C3 . . 119.0(4) ?
C5 C4 C7 . . 119.9(4) ?
C3 C4 C7 . . 121.1(4) ?
C6 C5 C4 . . 120.9(5) ?
C6 C5 H5 . . 119.5 ?
C4 C5 H5 . . 119.5 ?
C1 C6 C5 . . 119.1(4) ?
C1 C6 H6 . . 120.4 ?
C5 C6 H6 . . 120.4 ?
N1 C7 C4 . . 119.7(5) ?
N1 C7 H7 . . 120.1 ?
C4 C7 H7 . . 120.1 ?
O1 C8 N2 . . 122.5(5) ?
O1 C8 C9 . . 123.0(5) ?
N2 C8 C9 . . 114.5(5) ?
C10 C9 C8 . . 120.6(5) ?
C10 C9 H9 . . 119.7 ?
C8 C9 H9 . . 119.7 ?
C9 C10 C11 . . 126.4(5) ?
C9 C10 H10 . . 116.8 ?
C11 C10 H10 . . 116.8 ?
C12 C11 C16 . . 119.0(5) ?
C12 C11 C10 . . 119.5(5) ?
C16 C11 C10 . . 121.5(4) ?
C13 C12 C11 . . 120.8(6) ?
C13 C12 H12 . . 119.6 ?
C11 C12 H12 . . 119.6 ?
C14 C13 C12 . . 119.5(5) ?
C14 C13 H13 . . 120.3 ?
C12 C13 H13 . . 120.3 ?
C13 C14 C15 . . 120.5(5) ?
C13 C14 H14 . . 119.8 ?
C15 C14 H14 . . 119.8 ?
C16 C15 C14 . . 120.3(5) ?
C16 C15 H15 . . 119.9 ?
C14 C15 H15 . . 119.9 ?
C15 C16 C11 . . 120.0(5) ?
C15 C16 H16 . . 120.0 ?
C11 C16 H16 . . 120.0 ?
H1W O1W H2W . . 110(3) ?

loop_
_geom_bond_atom_site_label_1
_geom_bond_atom_site_label_2
_geom_bond_site_symmetry_2
_geom_bond_distance
_geom_bond_publ_flag
Cl C1 . 1.742(5) ?
O1 C8 . 1.256(6) ?
N1 C7 . 1.283(6) ?
N1 N2 . 1.376(6) ?
N2 C8 . 1.351(6) ?
N2 H2N . 0.86(2) ?
C1 C6 . 1.385(7) ?
C1 C2 . 1.390(6) ?
C2 C3 . 1.381(6) ?
C2 H2 . 0.9500 ?
C3 C4 . 1.408(7) ?
C3 H3 . 0.9500 ?
C4 C5 . 1.399(6) ?
C4 C7 . 1.461(6) ?
C5 C6 . 1.389(7) ?
C5 H5 . 0.9500 ?
C6 H6 . 0.9500 ?
C7 H7 . 0.9500 ?
C8 C9 . 1.476(7) ?
C9 C10 . 1.328(7) ?
C9 H9 . 0.9500 ?
C10 C11 . 1.479(7) ?
C10 H10 . 0.9500 ?
C11 C12 . 1.396(7) ?
C11 C16 . 1.409(8) ?
C12 C13 . 1.392(7) ?
C12 H12 . 0.9500 ?
C13 C14 . 1.382(8) ?
C13 H13 . 0.9500 ?
C14 C15 . 1.395(7) ?
C14 H14 . 0.9500 ?
C15 C16 . 1.379(7) ?
C15 H15 . 0.9500 ?
C16 H16 . 0.9500 ?
O1W H1W . 0.84(5) ?
O1W H2W . 0.85(4) ?

loop_
_geom_hbond_atom_site_label_D
_geom_hbond_atom_site_label_H
_geom_hbond_atom_site_label_A
_geom_hbond_site_symmetry_A
_geom_hbond_distance_DH
_geom_hbond_distance_HA
_geom_hbond_distance_DA
_geom_hbond_angle_DHA
N2 H2n O1w 1_555 0.86(2) 1.97(3) 2.811(6) 165(5)
O1w H1w O1 1_565 0.84(5) 2.05(5) 2.877(5) 166(4)
O1w H2w O1 4_565 0.85(4) 2.10(4) 2.923(5) 165(5)

loop_
_geom_torsion_atom_site_label_1
_geom_torsion_atom_site_label_2
_geom_torsion_atom_site_label_3
_geom_torsion_atom_site_label_4
_geom_torsion_site_symmetry_1
_geom_torsion_site_symmetry_2
_geom_torsion_site_symmetry_3
_geom_torsion_site_symmetry_4
_geom_torsion
_geom_torsion_publ_flag
C7 N1 N2 C8 . . . . -171.2(4) ?
C6 C1 C2 C3 . . . . -1.9(7) ?
Cl C1 C2 C3 . . . . 177.1(3) ?
C1 C2 C3 C4 . . . . 0.2(7) ?
C2 C3 C4 C5 . . . . 1.0(6) ?
C2 C3 C4 C7 . . . . -177.9(4) ?
C3 C4 C5 C6 . . . . -0.7(6) ?
C7 C4 C5 C6 . . . . 178.3(4) ?
C2 C1 C6 C5 . . . . 2.3(7) ?
Cl C1 C6 C5 . . . . -176.7(3) ?
C4 C5 C6 C1 . . . . -1.0(7) ?
N2 N1 C7 C4 . . . . 180.0(4) ?
C5 C4 C7 N1 . . . . -172.0(4) ?
C3 C4 C7 N1 . . . . 7.0(7) ?
N1 N2 C8 O1 . . . . -2.0(7) ?
N1 N2 C8 C9 . . . . 178.4(4) ?
O1 C8 C9 C10 . . . . 3.8(7) ?
N2 C8 C9 C10 . . . . -176.7(4) ?
C8 C9 C10 C11 . . . . 177.7(4) ?
C9 C10 C11 C12 . . . . 164.1(5) ?
C9 C10 C11 C16 . . . . -15.9(8) ?
C16 C11 C12 C13 . . . . 0.8(7) ?
C10 C11 C12 C13 . . . . -179.2(4) ?
C11 C12 C13 C14 . . . . -1.4(8) ?
C12 C13 C14 C15 . . . . 1.3(8) ?
C13 C14 C15 C16 . . . . -0.5(8) ?
C14 C15 C16 C11 . . . . -0.1(7) ?
C12 C11 C16 C15 . . . . 0.0(7) ?
C10 C11 C16 C15 . . . . 180.0(4) ?

loop_
_cod_related_entry_id
_cod_related_entry_database
_cod_related_entry_code
1 ChemSpider 30656230
